data_4061908
loop_
_publ_author_name
' Halikhedkar Aneetha '
' Manuel Jim&#x0082;nez-Tenorio '
' M. Carmen Puerta '
' Pedro Valerga '
' Kurt Mereiter '

_publ_section_title
;
Reactions of [Cp*RuCl(PP)] (PP = dppm, dppe) with NaBAr'4:
Structural Characterisation of [{Cp*Ru}2(u-Cl)(u-dppm)2][BAr'4] and
of [Cp*Ru(N2)(dppm)][BAr'4]
;
_journal_name_full Organometallics
_journal_year 2003
_chemical_formula_moiety 'C35 H37 N2 P2 Ru 1+, C32 H12 B F24 1-'
_chemical_formula_sum 'C67 H49 B F24 N2 P2 Ru'
_chemical_formula_weight 1511.90
_chemical_name_common '[(Cp*)Ru(dppm)(kappa1-N2)].[B(Ph(CF3)2)4]'
_space_group_IT_number 2
_symmetry_cell_setting triclinic
_symmetry_space_group_name_Hall '-P 1'
_symmetry_space_group_name_H-M 'P -1'
_cell_angle_alpha 80.36(1)
_cell_angle_beta 71.77(1)
_cell_angle_gamma 83.21(1)
_cell_formula_units_Z 2
_cell_length_a 12.579(3)
_cell_length_b 14.410(3)
_cell_length_c 20.033(3)
_cell_measurement_temperature 223(2)
_cell_volume 3391.9(12)
_diffrn_ambient_temperature 223(2)
_exptl_crystal_density_diffrn 1.480
_cod_depositor_comments
;
The following automatic conversions were performed:
'_symmetry_cell_setting' value 'Triclinic' changed to 'triclinic'
according to '/home/saulius/struct/CIF-dictionaries/cif_core.dic'
dictionary named 'cif_core.dic' version 2.4.1 from 2010-06-29.

Automatic conversion script
Id: cif_fix_enum 1527 2010-12-29 10:47:43Z saulius 
;
_cod_database_code 4061908

loop_
_symmetry_equiv_pos_as_xyz
'x, y, z'
'-x, -y, -z'

loop_
_atom_site_label
_atom_site_type_symbol
_atom_site_fract_x
_atom_site_fract_y
_atom_site_fract_z
_atom_site_U_iso_or_equiv
_atom_site_adp_type
_atom_site_occupancy
_atom_site_symmetry_multiplicity
_atom_site_calc_flag
_atom_site_refinement_flags
_atom_site_disorder_assembly
_atom_site_disorder_group
Ru Ru 0.226383(14) 0.360074(11) 0.308389(8) 0.03498(6) Uani 1 1 d . . .
P1 P 0.11964(5) 0.23617(4) 0.37558(3) 0.03524(11) Uani 1 1 d . . .
P2 P 0.23864(4) 0.24633(4) 0.23566(3) 0.03295(10) Uani 1 1 d . . .
N1 N 0.3608(2) 0.30097(17) 0.33389(15) 0.0600(6) Uani 1 1 d . . .
N2 N 0.4363(3) 0.2739(3) 0.34777(19) 0.0857(9) Uani 1 1 d . . .
C1 C 0.2876(2) 0.50335(18) 0.29676(18) 0.0590(7) Uani 1 1 d . . .
C2 C 0.1892(3) 0.4926(2) 0.35702(16) 0.0636(8) Uani 1 1 d . . .
C3 C 0.0993(2) 0.48268(17) 0.33154(14) 0.0511(6) Uani 1 1 d . . .
C4 C 0.1404(2) 0.48310(15) 0.25740(13) 0.0426(5) Uani 1 1 d . . .
C5 C 0.2581(2) 0.49613(16) 0.23554(13) 0.0453(5) Uani 1 1 d . . .
C6 C 0.4010(4) 0.5231(3) 0.2988(3) 0.1143(19) Uani 1 1 d . . .
H6A H 0.4076 0.5907 0.2908 0.171 Uiso 1 1 calc R . .
H6B H 0.4588 0.4941 0.2620 0.171 Uiso 1 1 calc R . .
H6C H 0.4099 0.4971 0.3448 0.171 Uiso 1 1 calc R . .
C7 C 0.1800(6) 0.5040(3) 0.4319(2) 0.126(2) Uani 1 1 d . . .
H7A H 0.1646 0.5702 0.4378 0.189 Uiso 1 1 calc R . .
H7B H 0.2500 0.4808 0.4416 0.189 Uiso 1 1 calc R . .
H7C H 0.1195 0.4683 0.4645 0.189 Uiso 1 1 calc R . .
C8 C -0.0242(3) 0.4856(2) 0.3731(2) 0.0887(13) Uani 1 1 d . . .
H8A H -0.0544 0.5507 0.3734 0.133 Uiso 1 1 calc R . .
H8B H -0.0332 0.4556 0.4215 0.133 Uiso 1 1 calc R . .
H8C H -0.0640 0.4524 0.3511 0.133 Uiso 1 1 calc R . .
C9 C 0.0696(3) 0.4878(2) 0.20871(19) 0.0651(8) Uani 1 1 d . . .
H9A H 0.0441 0.5529 0.1969 0.098 Uiso 1 1 calc R . .
H9B H 0.0052 0.4508 0.2321 0.098 Uiso 1 1 calc R . .
H9C H 0.1137 0.4628 0.1656 0.098 Uiso 1 1 calc R . .
C10 C 0.3341(3) 0.5119(2) 0.16003(19) 0.0792(11) Uani 1 1 d . . .
H10A H 0.3296 0.5784 0.1416 0.119 Uiso 1 1 calc R . .
H10B H 0.3106 0.4758 0.1310 0.119 Uiso 1 1 calc R . .
H10C H 0.4108 0.4915 0.1591 0.119 Uiso 1 1 calc R . .
C11 C 0.1629(2) 0.16263(18) 0.44715(12) 0.0459(5) Uani 1 1 d . . .
C12 C 0.2098(3) 0.2032(3) 0.48798(15) 0.0689(8) Uani 1 1 d . . .
H12 H 0.2244 0.2674 0.4768 0.083 Uiso 1 1 calc R . .
C13 C 0.2356(4) 0.1482(4) 0.5460(2) 0.0992(14) Uani 1 1 d . . .
H13 H 0.2681 0.1754 0.5738 0.119 Uiso 1 1 calc R . .
C14 C 0.2135(4) 0.0544(4) 0.5625(2) 0.1021(15) Uani 1 1 d . . .
H14 H 0.2310 0.0178 0.6017 0.122 Uiso 1 1 calc R . .
C15 C 0.1671(3) 0.0145(3) 0.52302(19) 0.0790(10) Uani 1 1 d . . .
H15 H 0.1524 -0.0497 0.5348 0.095 Uiso 1 1 calc R . .
C16 C 0.1409(2) 0.0678(2) 0.46488(14) 0.0568(6) Uani 1 1 d . . .
H16 H 0.1084 0.0398 0.4376 0.068 Uiso 1 1 calc R . .
C17 C -0.03207(18) 0.24815(15) 0.41549(11) 0.0383(4) Uani 1 1 d . . .
C18 C -0.0775(2) 0.24248(19) 0.48918(13) 0.0507(5) Uani 1 1 d . . .
H18 H -0.0300 0.2321 0.5182 0.061 Uiso 1 1 calc R . .
C19 C -0.1935(2) 0.2523(2) 0.51956(15) 0.0619(7) Uani 1 1 d . . .
H19 H -0.2238 0.2482 0.5691 0.074 Uiso 1 1 calc R . .
C20 C -0.2635(2) 0.2679(2) 0.47804(18) 0.0635(7) Uani 1 1 d . . .
H20 H -0.3416 0.2743 0.4990 0.076 Uiso 1 1 calc R . .
C21 C -0.2193(2) 0.2743(2) 0.40532(18) 0.0610(7) Uani 1 1 d . . .
H21 H -0.2676 0.2848 0.3768 0.073 Uiso 1 1 calc R . .
C22 C -0.1042(2) 0.26516(19) 0.37399(14) 0.0499(5) Uani 1 1 d . . .
H22 H -0.0748 0.2705 0.3243 0.060 Uiso 1 1 calc R . .
C23 C 0.3723(2) 0.18079(17) 0.20076(11) 0.0433(5) Uani 1 1 d . . .
C24 C 0.4712(2) 0.2264(2) 0.17982(13) 0.0543(6) Uani 1 1 d . . .
H24 H 0.4695 0.2894 0.1871 0.065 Uiso 1 1 calc R . .
C25 C 0.5725(3) 0.1788(3) 0.14812(15) 0.0768(11) Uani 1 1 d . . .
H25 H 0.6392 0.2101 0.1332 0.092 Uiso 1 1 calc R . .
C26 C 0.5756(3) 0.0864(3) 0.13845(17) 0.0898(14) Uani 1 1 d . . .
H26 H 0.6445 0.0546 0.1172 0.108 Uiso 1 1 calc R . .
C27 C 0.4788(4) 0.0403(3) 0.15965(18) 0.0809(12) Uani 1 1 d . . .
H27 H 0.4819 -0.0233 0.1535 0.097 Uiso 1 1 calc R . .
C28 C 0.3752(3) 0.0873(2) 0.19042(14) 0.0577(7) Uani 1 1 d . . .
H28 H 0.3086 0.0561 0.2039 0.069 Uiso 1 1 calc R . .
C29 C 0.18818(18) 0.27484(14) 0.15860(10) 0.0356(4) Uani 1 1 d . . .
C30 C 0.2607(2) 0.31810(18) 0.09612(12) 0.0454(5) Uani 1 1 d . . .
H30 H 0.3353 0.3248 0.0937 0.054 Uiso 1 1 calc R . .
C31 C 0.2238(2) 0.3513(2) 0.03754(13) 0.0551(6) Uani 1 1 d . . .
H31 H 0.2730 0.3813 -0.0040 0.066 Uiso 1 1 calc R . .
C32 C 0.1151(3) 0.3403(2) 0.04004(14) 0.0560(6) Uani 1 1 d . . .
H32 H 0.0899 0.3636 0.0005 0.067 Uiso 1 1 calc R . .
C33 C 0.0439(2) 0.2952(2) 0.10044(15) 0.0571(6) Uani 1 1 d . . .
H33 H -0.0294 0.2859 0.1016 0.069 Uiso 1 1 calc R . .
C34 C 0.0793(2) 0.26309(19) 0.15982(13) 0.0477(5) Uani 1 1 d . . .
H34 H 0.0294 0.2332 0.2011 0.057 Uiso 1 1 calc R . .
C35 C 0.1470(2) 0.16295(15) 0.30347(11) 0.0406(4) Uani 1 1 d . . .
H35A H 0.1863 0.1017 0.3130 0.049 Uiso 1 1 calc R . .
H35B H 0.0788 0.1543 0.2920 0.049 Uiso 1 1 calc R . .
B B 0.21186(17) 0.20704(15) 0.81060(11) 0.0310(4) Uani 1 1 d . . .
C36 C 0.07566(16) 0.21964(13) 0.82522(10) 0.0318(4) Uani 1 1 d . . .
C37 C 0.02596(18) 0.20925(16) 0.77356(11) 0.0378(4) Uani 1 1 d . . .
H37 H 0.0714 0.1893 0.7307 0.045 Uiso 1 1 calc R . .
C38 C -0.08881(19) 0.22762(17) 0.78390(12) 0.0413(4) Uani 1 1 d . A .
C39 C -0.15919(17) 0.25688(16) 0.84638(12) 0.0398(4) Uani 1 1 d . . .
H39 H -0.2369 0.2681 0.8537 0.048 Uiso 1 1 calc R . .
C40 C -0.11142(17) 0.26907(14) 0.89753(11) 0.0354(4) Uani 1 1 d . . .
C41 C 0.00341(16) 0.25121(14) 0.88683(10) 0.0335(4) Uani 1 1 d . . .
H41 H 0.0334 0.2608 0.9224 0.040 Uiso 1 1 calc R . .
C42 C -0.1369(3) 0.2134(2) 0.72719(16) 0.0616(7) Uani 1 1 d . . .
C43 C -0.1819(2) 0.3022(2) 0.96560(13) 0.0492(5) Uani 1 1 d . . .
C44 C 0.25378(16) 0.31066(14) 0.77171(10) 0.0342(4) Uani 1 1 d . . .
C45 C 0.2460(2) 0.38405(16) 0.81153(13) 0.0438(5) Uani 1 1 d . . .
H45 H 0.2210 0.3712 0.8613 0.053 Uiso 1 1 calc R . .
C46 C 0.2738(2) 0.47464(18) 0.78008(17) 0.0583(7) Uani 1 1 d . . .
C47 C 0.3129(2) 0.49583(19) 0.70723(18) 0.0648(8) Uani 1 1 d . . .
H47 H 0.3334 0.5569 0.6857 0.078 Uiso 1 1 calc R . .
C48 C 0.3211(2) 0.4258(2) 0.66702(15) 0.0589(7) Uani 1 1 d . . .
C49 C 0.2907(2) 0.33519(18) 0.69821(12) 0.0461(5) Uani 1 1 d . . .
H49 H 0.2952 0.2893 0.6690 0.055 Uiso 1 1 calc R . .
C50 C 0.2631(5) 0.5489(3) 0.8271(3) 0.1012(15) Uani 1 1 d . . .
C51 C 0.3674(4) 0.4446(3) 0.5886(2) 0.0930(14) Uani 1 1 d . . .
C52 C 0.27089(16) 0.12169(14) 0.76351(10) 0.0335(4) Uani 1 1 d . . .
C53 C 0.38186(18) 0.12138(16) 0.71881(12) 0.0407(4) Uani 1 1 d . . .
H53 H 0.4222 0.1749 0.7117 0.049 Uiso 1 1 calc R . .
C54 C 0.4342(2) 0.04417(18) 0.68459(12) 0.0476(5) Uani 1 1 d . B .
C55 C 0.3793(2) -0.03643(18) 0.69440(12) 0.0485(5) Uani 1 1 d . . .
H55 H 0.4145 -0.0885 0.6713 0.058 Uiso 1 1 calc R . .
C56 C 0.2705(2) -0.03833(16) 0.73935(12) 0.0426(5) Uani 1 1 d . . .
C57 C 0.21745(18) 0.03891(15) 0.77247(11) 0.0372(4) Uani 1 1 d . . .
H57 H 0.1430 0.0355 0.8019 0.045 Uiso 1 1 calc R . .
C58 C 0.5516(3) 0.0495(3) 0.63591(18) 0.0729(9) Uani 1 1 d . . .
C59 C 0.2070(3) -0.12446(19) 0.75318(17) 0.0604(7) Uani 1 1 d . . .
C60 C 0.24799(15) 0.17577(13) 0.88327(10) 0.0303(3) Uani 1 1 d . . .
C61 C 0.18668(17) 0.11621(14) 0.94181(11) 0.0339(4) Uani 1 1 d . . .
H61 H 0.1179 0.0971 0.9415 0.041 Uiso 1 1 calc R . .
C62 C 0.22472(18) 0.08445(15) 1.00052(11) 0.0377(4) Uani 1 1 d . C .
C63 C 0.32624(19) 0.10919(16) 1.00296(11) 0.0403(4) Uani 1 1 d . . .
H63 H 0.3518 0.0876 1.0426 0.048 Uiso 1 1 calc R . .
C64 C 0.38886(17) 0.16683(16) 0.94511(11) 0.0384(4) Uani 1 1 d . D .
C65 C 0.35060(16) 0.19935(15) 0.88701(10) 0.0345(4) Uani 1 1 d . . .
H65 H 0.3952 0.2387 0.8487 0.041 Uiso 1 1 calc R . .
C66 C 0.1548(2) 0.02031(19) 1.06109(14) 0.0545(6) Uani 1 1 d . . .
C67 C 0.4995(2) 0.1952(2) 0.94541(14) 0.0536(6) Uani 1 1 d . . .
F42A F -0.2396(2) 0.2510(3) 0.73516(18) 0.1205(15) Uani 0.872(3) 1 d P A 1
F42B F -0.0826(3) 0.2586(4) 0.66410(14) 0.1335(16) Uani 0.872(3) 1 d P A 1
F42C F -0.1328(5) 0.1277(2) 0.7183(3) 0.155(2) Uani 0.872(3) 1 d P A 1
F43A F -0.28970(14) 0.3086(2) 0.97422(11) 0.0925(7) Uani 1 1 d . . .
F43B F -0.1567(2) 0.38753(18) 0.97093(13) 0.1097(9) Uani 1 1 d . . .
F43C F -0.16448(18) 0.24895(19) 1.02185(9) 0.0939(7) Uani 1 1 d . . .
F50A F 0.1866(5) 0.5347(2) 0.8897(2) 0.139(2) Uani 0.830(11) 1 d P . .
F50B F 0.2015(5) 0.6245(2) 0.8058(3) 0.170(3) Uani 0.831(11) 1 d P . .
F50C F 0.3426(5) 0.6083(4) 0.7974(4) 0.171(4) Uani 0.755(13) 1 d P . .
F50D F 0.3367(7) 0.5270(5) 0.8665(4) 0.161(4) Uani 0.685(14) 1 d P . .
F51A F 0.4560(4) 0.3937(3) 0.56304(15) 0.170(3) Uani 1.003(11) 1 d P . .
F51B F 0.3098(7) 0.3982(7) 0.5547(2) 0.184(5) Uani 0.732(15) 1 d P . .
F51C F 0.3174(8) 0.5028(6) 0.5555(2) 0.151(4) Uani 0.668(16) 1 d P . .
F51D F 0.4149(7) 0.5315(3) 0.5704(3) 0.156(4) Uani 0.685(13) 1 d P . .
F58A F 0.6073(2) -0.0335(2) 0.6312(2) 0.1354(16) Uani 0.909(3) 1 d P B 1
F58B F 0.6157(2) 0.0968(3) 0.6584(2) 0.1383(16) Uani 0.909(3) 1 d P B 1
F58C F 0.5566(3) 0.0912(3) 0.57320(16) 0.1427(17) Uani 0.909(3) 1 d P B 1
F59A F 0.2700(2) -0.19735(14) 0.72480(14) 0.1012(8) Uani 1 1 d . . .
F59B F 0.16555(19) -0.15495(14) 0.82199(11) 0.0812(6) Uani 1 1 d . . .
F59C F 0.1201(2) -0.10944(15) 0.72727(14) 0.0981(8) Uani 1 1 d . . .
F66A F 0.1879(3) 0.0049(4) 1.11677(16) 0.144(2) Uani 0.867(4) 1 d P C 1
F66B F 0.1485(5) -0.0607(2) 1.04287(18) 0.147(2) Uani 0.867(4) 1 d P C 1
F66C F 0.0485(2) 0.0505(3) 1.08119(18) 0.1237(15) Uani 0.867(4) 1 d P C 1
F67A F 0.5508(3) 0.1342(4) 0.9809(3) 0.163(3) Uani 0.772(5) 1 d P D 1
F67B F 0.5714(2) 0.2065(5) 0.88327(17) 0.143(2) Uani 0.772(5) 1 d P D 1
F67C F 0.4918(3) 0.2729(5) 0.9698(5) 0.205(4) Uani 0.772(5) 1 d P D 1
F42D F -0.0752(12) 0.1666(12) 0.6798(8) 0.0579(13) Uiso 0.128(3) 1 d P A 2
F42E F -0.2316(12) 0.1613(11) 0.7563(7) 0.0579(13) Uiso 0.128(3) 1 d P A 2
F42F F -0.1698(14) 0.2821(9) 0.6955(8) 0.0579(13) Uiso 0.128(3) 1 d P A 2
F58D F 0.5745(17) 0.1307(14) 0.6110(12) 0.0579(13) Uiso 0.091(3) 1 d P B 2
F58E F 0.5618(16) -0.0063(14) 0.5814(10) 0.0579(13) Uiso 0.091(3) 1 d P B 2
F58F F 0.6237(17) 0.0220(17) 0.6577(11) 0.0579(13) Uiso 0.091(3) 1 d P B 2
F66D F 0.0796(12) -0.0141(12) 1.0513(8) 0.0579(13) Uiso 0.133(4) 1 d P C 2
F66E F 0.1095(12) 0.0631(9) 1.1164(7) 0.0579(13) Uiso 0.133(4) 1 d P C 2
F66F F 0.2137(11) -0.0512(10) 1.0804(8) 0.0579(13) Uiso 0.133(4) 1 d P C 2
F67D F 0.5227(7) 0.2783(6) 0.9117(5) 0.0579(13) Uiso 0.228(5) 1 d P D 2
F67E F 0.5001(8) 0.2038(7) 1.0072(4) 0.0579(13) Uiso 0.228(5) 1 d P D 2
F67F F 0.5810(6) 0.1408(6) 0.9215(5) 0.0579(13) Uiso 0.228(5) 1 d P D 2

loop_
_atom_site_aniso_label
_atom_site_aniso_U_11
_atom_site_aniso_U_22
_atom_site_aniso_U_33
_atom_site_aniso_U_23
_atom_site_aniso_U_13
_atom_site_aniso_U_12
Ru 0.03872(9) 0.03628(9) 0.02966(8) -0.00689(6) -0.00871(6) -0.00240(6)
P1 0.0411(3) 0.0375(3) 0.0253(2) -0.00411(18) -0.00777(19) -0.0021(2)
P2 0.0369(2) 0.0342(2) 0.0261(2) -0.00568(17) -0.00758(18) 0.00100(19)
N1 0.0577(13) 0.0505(12) 0.0842(17) -0.0081(11) -0.0418(13) 0.0022(10)
N2 0.0725(19) 0.100(2) 0.089(2) -0.0083(18) -0.0394(17) 0.0082(17)
C1 0.0595(15) 0.0385(12) 0.091(2) -0.0109(12) -0.0367(15) -0.0067(11)
C2 0.097(2) 0.0451(13) 0.0533(15) -0.0209(11) -0.0242(15) 0.0019(14)
C3 0.0520(13) 0.0360(11) 0.0543(14) -0.0095(10) -0.0002(11) 0.0011(9)
C4 0.0446(11) 0.0317(9) 0.0527(12) -0.0060(8) -0.0168(10) -0.0010(8)
C5 0.0411(11) 0.0346(10) 0.0527(13) -0.0026(9) -0.0051(9) -0.0035(8)
C6 0.087(3) 0.071(2) 0.220(6) -0.018(3) -0.092(4) -0.018(2)
C7 0.248(7) 0.079(3) 0.076(3) -0.042(2) -0.081(4) 0.021(3)
C8 0.0653(19) 0.0539(17) 0.106(3) -0.0101(17) 0.0271(19) 0.0079(14)
C9 0.0776(19) 0.0437(13) 0.088(2) -0.0029(13) -0.0502(18) 0.0015(13)
C10 0.080(2) 0.0531(16) 0.071(2) 0.0097(14) 0.0146(17) -0.0026(15)
C11 0.0471(12) 0.0546(13) 0.0313(10) 0.0014(9) -0.0100(9) -0.0006(10)
C12 0.081(2) 0.087(2) 0.0443(14) 0.0001(14) -0.0286(14) -0.0161(17)
C13 0.116(3) 0.136(4) 0.060(2) 0.012(2) -0.054(2) -0.029(3)
C14 0.103(3) 0.131(4) 0.065(2) 0.038(2) -0.043(2) -0.005(3)
C15 0.077(2) 0.076(2) 0.0648(19) 0.0281(16) -0.0165(16) 0.0037(17)
C16 0.0575(15) 0.0552(15) 0.0468(13) 0.0085(11) -0.0100(11) 0.0015(12)
C17 0.0416(10) 0.0366(10) 0.0340(9) -0.0059(8) -0.0066(8) -0.0034(8)
C18 0.0532(14) 0.0584(14) 0.0354(11) -0.0079(10) -0.0062(10) -0.0021(11)
C19 0.0559(15) 0.0685(18) 0.0469(14) -0.0088(12) 0.0049(12) -0.0026(13)
C20 0.0438(13) 0.0574(16) 0.078(2) -0.0113(14) -0.0010(13) -0.0016(11)
C21 0.0495(14) 0.0625(17) 0.0737(19) -0.0139(14) -0.0229(13) 0.0034(12)
C22 0.0514(13) 0.0546(14) 0.0437(12) -0.0090(10) -0.0145(10) 0.0000(11)
C23 0.0477(12) 0.0502(12) 0.0296(9) -0.0096(8) -0.0126(8) 0.0150(9)
C24 0.0431(12) 0.0749(17) 0.0380(11) -0.0046(11) -0.0092(9) 0.0100(11)
C25 0.0479(15) 0.127(3) 0.0432(14) -0.0102(16) -0.0099(11) 0.0284(17)
C26 0.076(2) 0.136(4) 0.0482(16) -0.0299(19) -0.0226(15) 0.065(2)
C27 0.107(3) 0.081(2) 0.0585(17) -0.0349(16) -0.0389(19) 0.056(2)
C28 0.0756(18) 0.0545(14) 0.0461(13) -0.0203(11) -0.0257(12) 0.0225(13)
C29 0.0402(10) 0.0369(9) 0.0297(9) -0.0081(7) -0.0103(7) 0.0018(8)
C30 0.0447(11) 0.0561(13) 0.0326(10) -0.0023(9) -0.0105(9) -0.0011(10)
C31 0.0635(16) 0.0648(16) 0.0341(11) -0.0003(10) -0.0145(11) -0.0021(12)
C32 0.0715(17) 0.0614(15) 0.0429(12) -0.0076(11) -0.0310(12) 0.0037(13)
C33 0.0553(15) 0.0699(17) 0.0557(15) -0.0097(13) -0.0295(12) -0.0053(13)
C34 0.0461(12) 0.0591(14) 0.0400(11) -0.0064(10) -0.0142(9) -0.0097(10)
C35 0.0526(12) 0.0356(10) 0.0302(9) -0.0052(7) -0.0070(8) -0.0040(9)
B 0.0291(9) 0.0353(10) 0.0283(9) -0.0012(7) -0.0084(7) -0.0062(8)
C36 0.0306(8) 0.0335(9) 0.0319(9) 0.0001(7) -0.0108(7) -0.0067(7)
C37 0.0374(10) 0.0456(11) 0.0328(9) -0.0055(8) -0.0137(8) -0.0034(8)
C38 0.0403(11) 0.0489(12) 0.0411(11) -0.0040(9) -0.0213(9) -0.0057(9)
C39 0.0309(9) 0.0453(11) 0.0442(11) -0.0007(9) -0.0150(8) -0.0038(8)
C40 0.0322(9) 0.0371(10) 0.0345(9) 0.0007(7) -0.0089(7) -0.0044(7)
C41 0.0326(9) 0.0370(9) 0.0318(9) -0.0011(7) -0.0116(7) -0.0055(7)
C42 0.0557(15) 0.084(2) 0.0584(16) -0.0193(14) -0.0346(13) 0.0039(14)
C43 0.0369(11) 0.0666(16) 0.0406(11) -0.0066(10) -0.0088(9) 0.0012(10)
C44 0.0290(8) 0.0374(9) 0.0340(9) 0.0025(7) -0.0090(7) -0.0051(7)
C45 0.0451(11) 0.0362(10) 0.0471(12) -0.0011(9) -0.0110(9) -0.0056(9)
C46 0.0530(14) 0.0354(11) 0.0795(19) 0.0008(11) -0.0142(13) -0.0040(10)
C47 0.0482(14) 0.0408(13) 0.086(2) 0.0226(13) -0.0082(13) -0.0042(10)
C48 0.0430(12) 0.0625(16) 0.0500(14) 0.0243(12) -0.0027(10) 0.0029(11)
C49 0.0420(11) 0.0522(13) 0.0376(11) 0.0065(9) -0.0104(9) -0.0007(9)
C50 0.122(4) 0.0411(17) 0.138(4) -0.023(2) -0.027(4) -0.016(2)
C51 0.092(3) 0.101(3) 0.0507(18) 0.0330(19) 0.0023(18) 0.008(2)
C52 0.0329(9) 0.0378(9) 0.0298(8) -0.0021(7) -0.0099(7) -0.0042(7)
C53 0.0355(10) 0.0438(11) 0.0391(10) -0.0017(8) -0.0071(8) -0.0058(8)
C54 0.0410(11) 0.0533(13) 0.0390(11) -0.0031(9) -0.0026(9) 0.0036(10)
C55 0.0600(14) 0.0456(12) 0.0370(11) -0.0089(9) -0.0127(10) 0.0073(10)
C56 0.0551(13) 0.0371(10) 0.0381(10) -0.0035(8) -0.0177(9) -0.0053(9)
C57 0.0381(10) 0.0405(10) 0.0330(9) -0.0021(8) -0.0108(8) -0.0069(8)
C58 0.0516(16) 0.078(2) 0.0658(19) -0.0076(16) 0.0096(14) 0.0091(15)
C59 0.081(2) 0.0410(13) 0.0648(17) -0.0074(11) -0.0269(15) -0.0124(12)
C60 0.0300(8) 0.0315(8) 0.0299(8) -0.0023(6) -0.0100(7) -0.0044(7)
C61 0.0334(9) 0.0326(9) 0.0358(9) -0.0006(7) -0.0108(7) -0.0068(7)
C62 0.0432(11) 0.0343(9) 0.0335(9) 0.0023(7) -0.0109(8) -0.0054(8)
C63 0.0432(11) 0.0447(11) 0.0349(10) -0.0012(8) -0.0173(8) -0.0006(9)
C64 0.0330(9) 0.0472(11) 0.0383(10) -0.0059(8) -0.0146(8) -0.0045(8)
C65 0.0301(9) 0.0410(10) 0.0322(9) -0.0021(7) -0.0090(7) -0.0070(7)
C66 0.0630(16) 0.0514(14) 0.0451(13) 0.0125(10) -0.0161(11) -0.0157(12)
C67 0.0399(12) 0.0762(18) 0.0503(13) -0.0055(12) -0.0209(10) -0.0100(11)
F42A 0.0666(16) 0.220(4) 0.107(2) -0.071(3) -0.0628(17) 0.035(2)
F42B 0.123(3) 0.245(5) 0.0500(14) 0.0051(19) -0.0490(16) -0.057(3)
F42C 0.269(6) 0.085(2) 0.202(4) -0.047(2) -0.194(5) 0.003(3)
F43A 0.0355(8) 0.175(2) 0.0657(11) -0.0403(13) -0.0087(8) 0.0121(11)
F43B 0.123(2) 0.1009(17) 0.0897(16) -0.0584(14) 0.0214(14) -0.0286(15)
F43C 0.0827(13) 0.145(2) 0.0365(8) -0.0021(10) -0.0115(8) 0.0298(13)
F50A 0.213(6) 0.087(2) 0.103(3) -0.047(2) -0.006(3) -0.023(3)
F50B 0.217(6) 0.065(2) 0.187(5) -0.040(2) -0.008(4) 0.038(3)
F50C 0.177(6) 0.104(4) 0.256(8) -0.064(5) -0.061(5) -0.060(4)
F50D 0.210(8) 0.125(5) 0.191(7) -0.092(5) -0.093(5) 0.008(4)
F51A 0.168(4) 0.176(4) 0.0749(19) 0.0284(18) 0.0415(19) 0.067(3)
F51B 0.247(8) 0.236(10) 0.043(2) 0.034(3) -0.028(3) -0.028(6)
F51C 0.221(8) 0.158(7) 0.079(3) 0.000(3) -0.086(4) 0.055(5)
F51D 0.222(8) 0.104(3) 0.071(3) 0.043(2) 0.040(4) -0.035(3)
F58A 0.0738(17) 0.100(2) 0.169(3) -0.016(2) 0.0398(19) 0.0280(15)
F58B 0.0475(13) 0.192(4) 0.164(3) -0.073(3) 0.0191(17) -0.0357(18)
F58C 0.0834(18) 0.226(4) 0.0646(16) 0.039(2) 0.0222(14) -0.003(2)
F59A 0.135(2) 0.0460(10) 0.1160(18) -0.0292(11) -0.0165(16) -0.0123(11)
F59B 0.1051(16) 0.0636(11) 0.0713(12) 0.0088(9) -0.0191(11) -0.0387(11)
F59C 0.1199(18) 0.0740(13) 0.132(2) 0.0043(13) -0.0803(17) -0.0408(13)
F66A 0.152(3) 0.227(5) 0.0651(16) 0.085(2) -0.0655(19) -0.123(3)
F66B 0.250(5) 0.0595(16) 0.096(2) 0.0057(14) 0.014(3) -0.078(3)
F66C 0.0628(15) 0.140(3) 0.110(2) 0.064(2) 0.0167(15) -0.0118(16)
F67A 0.090(2) 0.204(5) 0.206(5) 0.108(4) -0.112(3) -0.060(3)
F67B 0.0497(15) 0.323(7) 0.0649(17) -0.013(3) -0.0089(13) -0.087(3)
F67C 0.0496(17) 0.220(5) 0.394(10) -0.237(7) -0.035(3) -0.013(2)

loop_
_geom_bond_atom_site_label_1
_geom_bond_atom_site_label_2
_geom_bond_distance
_geom_bond_site_symmetry_2
_geom_bond_publ_flag
Ru N1 1.975(2) . ?
Ru C2 2.224(3) . ?
Ru C4 2.233(2) . ?
Ru C5 2.235(2) . ?
Ru C1 2.239(3) . ?
Ru C3 2.244(2) . ?
Ru P2 2.3309(6) . ?
Ru P1 2.3311(7) . ?
P1 C11 1.821(2) . ?
P1 C17 1.823(2) . ?
P1 C35 1.853(2) . ?
P2 C29 1.815(2) . ?
P2 C23 1.822(2) . ?
P2 C35 1.849(2) . ?
N1 N2 1.083(4) . ?
C1 C5 1.411(4) . ?
C1 C2 1.436(5) . ?
C1 C6 1.501(4) . ?
C2 C3 1.409(4) . ?
C2 C7 1.503(4) . ?
C3 C4 1.411(4) . ?
C3 C8 1.514(4) . ?
C4 C5 1.432(3) . ?
C4 C9 1.502(4) . ?
C5 C10 1.512(4) . ?
C6 H6A 0.9700 . ?
C6 H6B 0.9700 . ?
C6 H6C 0.9700 . ?
C7 H7A 0.9700 . ?
C7 H7B 0.9700 . ?
C7 H7C 0.9700 . ?
C8 H8A 0.9700 . ?
C8 H8B 0.9700 . ?
C8 H8C 0.9700 . ?
C9 H9A 0.9700 . ?
C9 H9B 0.9700 . ?
C9 H9C 0.9700 . ?
C10 H10A 0.9700 . ?
C10 H10B 0.9700 . ?
C10 H10C 0.9700 . ?
C11 C12 1.380(4) . ?
C11 C16 1.391(4) . ?
C12 C13 1.396(5) . ?
C12 H12 0.9400 . ?
C13 C14 1.378(7) . ?
C13 H13 0.9400 . ?
C14 C15 1.348(6) . ?
C14 H14 0.9400 . ?
C15 C16 1.392(4) . ?
C15 H15 0.9400 . ?
C16 H16 0.9400 . ?
C17 C22 1.388(3) . ?
C17 C18 1.398(3) . ?
C18 C19 1.393(4) . ?
C18 H18 0.9400 . ?
C19 C20 1.366(5) . ?
C19 H19 0.9400 . ?
C20 C21 1.379(5) . ?
C20 H20 0.9400 . ?
C21 C22 1.387(4) . ?
C21 H21 0.9400 . ?
C22 H22 0.9400 . ?
C23 C24 1.389(4) . ?
C23 C28 1.392(4) . ?
C24 C25 1.390(4) . ?
C24 H24 0.9400 . ?
C25 C26 1.371(6) . ?
C25 H25 0.9400 . ?
C26 C27 1.371(6) . ?
C26 H26 0.9400 . ?
C27 C28 1.402(4) . ?
C27 H27 0.9400 . ?
C28 H28 0.9400 . ?
C29 C34 1.392(3) . ?
C29 C30 1.395(3) . ?
C30 C31 1.387(3) . ?
C30 H30 0.9400 . ?
C31 C32 1.379(4) . ?
C31 H31 0.9400 . ?
C32 C33 1.373(4) . ?
C32 H32 0.9400 . ?
C33 C34 1.388(3) . ?
C33 H33 0.9400 . ?
C34 H34 0.9400 . ?
C35 H35A 0.9800 . ?
C35 H35B 0.9800 . ?
B C44 1.629(3) . ?
B C60 1.636(3) . ?
B C36 1.638(3) . ?
B C52 1.640(3) . ?
C36 C41 1.395(3) . ?
C36 C37 1.401(3) . ?
C37 C38 1.392(3) . ?
C37 H37 0.9400 . ?
C38 C39 1.387(3) . ?
C38 C42 1.495(3) . ?
C39 C40 1.383(3) . ?
C39 H39 0.9400 . ?
C40 C41 1.391(3) . ?
C40 C43 1.495(3) . ?
C41 H41 0.9400 . ?
C42 F42F 1.187(14) . ?
C42 F42D 1.261(15) . ?
C42 F42C 1.270(4) . ?
C42 F42A 1.312(4) . ?
C42 F42B 1.333(4) . ?
C42 F42E 1.397(14) . ?
C43 F43A 1.306(3) . ?
C43 F43C 1.316(3) . ?
C43 F43B 1.334(4) . ?
C44 C49 1.395(3) . ?
C44 C45 1.405(3) . ?
C45 C46 1.385(3) . ?
C45 H45 0.9400 . ?
C46 C47 1.379(5) . ?
C46 C50 1.508(5) . ?
C47 C48 1.369(5) . ?
C47 H47 0.9400 . ?
C48 C49 1.392(4) . ?
C48 C51 1.484(4) . ?
C49 H49 0.9400 . ?
C50 F50C 1.321(7) . ?
C50 F50A 1.322(6) . ?
C50 F50B 1.350(7) . ?
C50 F50D 1.373(8) . ?
C51 F51C 1.221(6) . ?
C51 F51A 1.271(5) . ?
C51 F51D 1.396(7) . ?
C51 F51B 1.417(9) . ?
C52 C57 1.396(3) . ?
C52 C53 1.403(3) . ?
C53 C54 1.393(3) . ?
C53 H53 0.9400 . ?
C54 C55 1.376(4) . ?
C54 C58 1.496(4) . ?
C55 C56 1.383(4) . ?
C55 H55 0.9400 . ?
C56 C57 1.385(3) . ?
C56 C59 1.495(4) . ?
C57 H57 0.9400 . ?
C58 F58F 1.13(2) . ?
C58 F58D 1.22(2) . ?
C58 F58C 1.284(5) . ?
C58 F58A 1.315(4) . ?
C58 F58B 1.333(5) . ?
C58 F58E 1.428(19) . ?
C59 F59B 1.329(4) . ?
C59 F59C 1.332(4) . ?
C59 F59A 1.333(4) . ?
C60 C65 1.400(3) . ?
C60 C61 1.400(3) . ?
C61 C62 1.394(3) . ?
C61 H61 0.9400 . ?
C62 C63 1.383(3) . ?
C62 C66 1.499(3) . ?
C63 C64 1.384(3) . ?
C63 H63 0.9400 . ?
C64 C65 1.386(3) . ?
C64 C67 1.499(3) . ?
C65 H65 0.9400 . ?
C66 F66D 1.201(14) . ?
C66 F66F 1.274(14) . ?
C66 F66A 1.285(4) . ?
C66 F66B 1.298(4) . ?
C66 F66E 1.298(13) . ?
C66 F66C 1.314(4) . ?
C67 F67F 1.234(8) . ?
C67 F67E 1.266(9) . ?
C67 F67C 1.277(5) . ?
C67 F67A 1.280(4) . ?
C67 F67B 1.287(4) . ?
C67 F67D 1.290(8) . ?
F50B F50C 1.721(8) . ?
F50C F50D 1.645(9) . ?
F51B F51C 1.525(10) . ?
F51C F51D 1.467(9) . ?
